data_1549724
loop_
_publ_author_name
'Font, Marc'
'Spencer, Andrew R. A.'
'Larrosa, Igor'

_publ_section_title
;
 <i>meta</i>-C-H arylation of fluoroarenes <i>via</i> traceless directing
 group relay strategy.
;
_journal_issue 35
_journal_name_full 'Chemical science'
_journal_page_first 7133
_journal_page_last 7137
_journal_paper_doi 10.1039/c8sc02417k
_journal_volume 9
_journal_year 2018
_chemical_formula_moiety '0.9(C15 H9 F7), 0.1(C15 H9 F7.49)'
_chemical_formula_sum 'C15 H9 F7.05'
_chemical_formula_weight 323.08
_space_group_crystal_system orthorhombic
_space_group_IT_number 57
_space_group_name_Hall '-P 2c 2b'
_space_group_name_H-M_alt 'P b c m'
_symmetry_space_group_name_Hall '-P 2c 2b'
_symmetry_space_group_name_H-M 'P b c m'
_atom_sites_solution_hydrogens geom
_atom_sites_solution_primary dual
_audit_creation_date 2017-02-16
_audit_creation_method
;
Olex2 1.2
(compiled 2017.01.04 svn.r3372 for OlexSys, GUI svn.r5292)
;
_audit_update_record
;
2017-10-23 deposited with the CCDC.
2018-07-25 downloaded from the CCDC.
;
_cell_angle_alpha 90
_cell_angle_beta 90
_cell_angle_gamma 90
_cell_formula_units_Z 40
_cell_length_a 12.0690(5)
_cell_length_b 30.5791(11)
_cell_length_c 36.076(2)
_cell_measurement_reflns_used 5263
_cell_measurement_temperature 150.02(10)
_cell_measurement_theta_max 23.5930
_cell_measurement_theta_min 3.5680
_cell_volume 13314.2(10)
_computing_cell_refinement 'CrysAlisPro 1.171.38.41q (Rigaku OD, 2015)'
_computing_data_collection 'CrysAlisPro 1.171.38.41q (Rigaku OD, 2015)'
_computing_data_reduction 'CrysAlisPro 1.171.38.41q (Rigaku OD, 2015)'
_computing_molecular_graphics 'Olex2 (Dolomanov et al., 2009)'
_computing_publication_material 'Olex2 (Dolomanov et al., 2009)'
_computing_structure_refinement 'ShelXL (Sheldrick, 2015)'
_computing_structure_solution 'ShelXT (Sheldrick, 2015)'
_diffrn_ambient_environment N~2~
_diffrn_ambient_temperature 150.02(10)
_diffrn_detector 'CCD plate'
_diffrn_detector_area_resol_mean 8.0714
_diffrn_detector_type Eos
_diffrn_measured_fraction_theta_full 0.939
_diffrn_measured_fraction_theta_max 0.997
_diffrn_measurement_details
;
List of Runs (angles in degrees, time in seconds):

  # Type    Start    End  Width  t~exp~   \w     \q     \k     \f   Frames
#--------------------------------------------------------------------------
  1  \w     52.00  88.00   0.75   15.00    --   18.86  77.00-180.00   48
  2  \w     -4.00  83.00   0.75   15.00    --   18.86  77.00  90.00  116
  3  \w    -20.00  57.25   0.75   15.00    --   18.86 -99.00 -60.00  103
;
_diffrn_measurement_device 'four-circle diffractometer'
_diffrn_measurement_device_type 'SuperNova, Single source at offset, Eos'
_diffrn_measurement_method '\w scans'
_diffrn_orient_matrix_type 'CrysAlisPro convention (1999,Acta A55,543-557)'
_diffrn_orient_matrix_UB_11 -0.0520476000
_diffrn_orient_matrix_UB_12 -0.0105582000
_diffrn_orient_matrix_UB_13 0.0016710000
_diffrn_orient_matrix_UB_21 -0.0271203000
_diffrn_orient_matrix_UB_22 0.0196105000
_diffrn_orient_matrix_UB_23 -0.0053094000
_diffrn_orient_matrix_UB_31 0.0030662000
_diffrn_orient_matrix_UB_32 -0.0064713000
_diffrn_orient_matrix_UB_33 -0.0188596000
_diffrn_radiation_monochromator mirror
_diffrn_radiation_probe x-ray
_diffrn_radiation_type MoK\a
_diffrn_radiation_wavelength 0.71073
_diffrn_reflns_av_R_equivalents 0.0882
_diffrn_reflns_av_unetI/netI 0.0997
_diffrn_reflns_Laue_measured_fraction_full 0.939
_diffrn_reflns_Laue_measured_fraction_max 0.997
_diffrn_reflns_limit_h_max 13
_diffrn_reflns_limit_h_min -14
_diffrn_reflns_limit_k_max 21
_diffrn_reflns_limit_k_min -35
_diffrn_reflns_limit_l_max 42
_diffrn_reflns_limit_l_min -39
_diffrn_reflns_number 43850
_diffrn_reflns_point_group_measured_fraction_full 0.939
_diffrn_reflns_point_group_measured_fraction_max 0.997
_diffrn_reflns_theta_full 25.242
_diffrn_reflns_theta_max 24.712
_diffrn_reflns_theta_min 3.205
_diffrn_source 'micro-focus sealed X-ray tube'
_diffrn_source_type 'SuperNova (Mo) X-ray Source'
_exptl_absorpt_coefficient_mu 0.163
_exptl_absorpt_correction_T_max 1.00000
_exptl_absorpt_correction_T_min 0.64360
_exptl_absorpt_correction_type multi-scan
_exptl_absorpt_process_details
;
CrysAlisPro 1.171.38.41q (Rigaku Oxford Diffraction, 2015)
Empirical absorption correction using spherical harmonics,
 implemented in SCALE3 ABSPACK scaling algorithm.
;
_exptl_crystal_colour 'clear light colourless'
_exptl_crystal_colour_lustre clear
_exptl_crystal_colour_modifier light
_exptl_crystal_colour_primary colourless
_exptl_crystal_density_diffrn 1.612
_exptl_crystal_description plate
_exptl_crystal_F_000 6496
_exptl_crystal_size_max 0.25
_exptl_crystal_size_mid 0.25
_exptl_crystal_size_min 0.02
_refine_diff_density_max 0.819
_refine_diff_density_min -0.605
_refine_diff_density_rms 0.082
_refine_ls_extinction_method none
_refine_ls_goodness_of_fit_ref 1.035
_refine_ls_hydrogen_treatment constr
_refine_ls_matrix_type full
_refine_ls_number_parameters 1151
_refine_ls_number_reflns 11520
_refine_ls_number_restraints 285
_refine_ls_restrained_S_all 1.057
_refine_ls_R_factor_all 0.2122
_refine_ls_R_factor_gt 0.1041
_refine_ls_shift/su_max 0.004
_refine_ls_shift/su_mean 0.000
_refine_ls_structure_factor_coef Fsqd
_refine_ls_weighting_details 'w=1/[\s^2^(Fo^2^)+(0.1615P)^2^+7.2807P] where P=(Fo^2^+2Fc^2^)/3'
_refine_ls_weighting_scheme calc
_refine_ls_wR_factor_gt 0.2713
_refine_ls_wR_factor_ref 0.3542
_reflns_Friedel_coverage 0.000
_reflns_number_gt 4828
_reflns_number_total 11520
_reflns_threshold_expression 'I > 2\s(I)'
_cod_data_source_file c8sc02417k2.cif
_cod_data_source_block ail15
_cod_depositor_comments 'Adding full bibliography for 1549724--1549725.cif.'
_cod_original_cell_volume 13314.1(10)
_cod_database_code 1549724
_shelxl_version_number 2014/6
_chemical_oxdiff_formula CFNOH
_chemical_oxdiff_usercomment MJ/STL
_shelx_space_group_comment
;
The symmetry employed for this shelxl refinement is uniquely defined
by the following loop, which should always be used as a source of
symmetry information in preference to the above space-group names.
They are only intended as comments.
;
_reflns_odcompleteness_completeness 99.59
_reflns_odcompleteness_iscentric 1
_reflns_odcompleteness_theta 26.32
_olex2_refinement_description
;
1. Fixed Uiso
 At 1.2 times of:
  All C(H) groups
 At 1.5 times of:
  All C(H,H,H) groups
2. Restrained distances
 F70-F69
 2.1 with sigma of 0.02
 F68-F69 = F68-F70
 2.1 with sigma of 0.02
 F65-F66
 2.1 with sigma of 0.02
 F66-F64
 2.1 with sigma of 0.02
 F64-F65
 2.1 with sigma of 0.02
 F93-F92
 2.1 with sigma of 0.02
 C108-C106 \\sim C111-C106
 with sigma of 0.002
 F109-C108 \\sim F113-C111 \\sim F110-C108 \\sim F112-C111
 with sigma of 0.002
 C63-C57 \\sim C67-C57
 with sigma of 0.002
 F65-C63 \\sim F64-C63 \\sim F66-C63 \\sim F68-C67 \\sim F70-C67 \\sim F69-C67
 with sigma of 0.002
 F93-C89 \\sim F91-C89 \\sim F92-C89 \\sim F90-C89
 with sigma of 0.02
3. Uiso/Uaniso restraints and constraints
C111: within 2A with sigma of 0.04 and sigma for terminal atoms of 0.08
C108 \\sim C111: within 2A with sigma of 0.002 and sigma for terminal atoms of
0.004
4. Rigid body (RIGU) restrains
 F93, F92, F91, F90, C89, C80
 with sigma for 1-2 distances of 0.002 and sigma for 1-3 distances of 0.002
 F65, C63, F64, F66, C57
 with sigma for 1-2 distances of 0.004 and sigma for 1-3 distances of 0.004
 F70, C67, F69, F68, C57
 with sigma for 1-2 distances of 0.004 and sigma for 1-3 distances of 0.004
 F112, F113, C108, C106
 with sigma for 1-2 distances of 0.002 and sigma for 1-3 distances of 0.002
 C99, C98, C97, C96, C95, C94, F100
 with sigma for 1-2 distances of 0.001 and sigma for 1-3 distances of 0.001
 F51, C45, C50, C49, C48, C47, C46, C52
 with sigma for 1-2 distances of 0.001 and sigma for 1-3 distances of 0.001
 C84, F86, F85, F87, F88, C82
 with sigma for 1-2 distances of 0.001 and sigma for 1-3 distances of 0.001
 C89, F90, F93, F91, F92, C80
 with sigma for 1-2 distances of 0.001 and sigma for 1-3 distances of 0.001
 F113, F112, C108, C106
 with sigma for 1-2 distances of 0.001 and sigma for 1-3 distances of 0.001
 F110, F109, C108, C106
 with sigma for 1-2 distances of 0.001 and sigma for 1-3 distances of 0.001
5. Others
 Sof(F87)=1-FVAR(1)
 Sof(F88)=0.5*(1-FVAR(2))
 Sof(F85)=0.5*FVAR(2)
 Sof(F86)=FVAR(1)
 Sof(F109)=1-FVAR(2)
 Sof(F110)=Sof(C108)=0.5*(1-FVAR(3))
 Sof(F112)=Sof(C111)=0.5*FVAR(3)
 Sof(F113)=FVAR(2)
 Sof(C67)=Sof(F70)=Sof(F68)=Sof(F69)=1-FVAR(3)
 Sof(F66)=Sof(F65)=Sof(F64)=Sof(C63)=FVAR(3)
 Sof(F90)=Sof(F91)=1-FVAR(4)
 Sof(F92)=0.5*FVAR(5)
 Sof(F93)=FVAR(4)
 Fixed Sof: H77A(0.5) H77B(0.5) H77C(0.5) H10A(0.5) H10B(0.5) H10C(0.5)
6.a Aromatic/amide H refined with riding coordinates:
 C103(H103), C105(H105), C107(H107), C10(H10), C83(H83), C74(H74), C126(H126),
 C6(H6), C73(H73), C36(H36), C54(H54), C32(H32), C14(H14), C26(H26), C28(H28),
 C12(H12), C130(H130), C128(H128), C25(H25), C96(H96), C122(H122), C4(H4),
 C2AA(H2AA), C34(H34), C3(H3), C58(H58), C50(H50), C119(H119), C120(H120),
 C97(H97), C48(H48), C79(H79), C47(H47), C56(H56), C99(H99), C81(H81)
6.b Idealised Me refined as rotating group:
 C77(H77A,H77B,H77C), C124(H12A,H12B,H12C), C8(H8A,H8B,H8C), C101(H10A,H10B,
 H10C), C30(H30A,H30B,H30C), C52(H52A,H52B,H52C)
;
_olex2_date_sample_data_collection 2016-11-01
_olex2_submission_special_instructions 'No special instructions were received'
_oxdiff_exptl_absorpt_empirical_details
;
Empirical correction (ABSPACK) includes:
- Absorption correction using spherical harmonics
- Frame scaling
;
_oxdiff_exptl_absorpt_empirical_full_max 1.565
_oxdiff_exptl_absorpt_empirical_full_min 0.720

loop_
_space_group_symop_operation_xyz
'x, y, z'
'-x, -y, z+1/2'
'-x, y+1/2, -z+1/2'
'x, -y+1/2, -z'
'-x, -y, -z'
'x, y, -z-1/2'
'x, -y-1/2, z-1/2'
'-x, y-1/2, z'

loop_
_atom_site_label
_atom_site_type_symbol
_atom_site_fract_x
_atom_site_fract_y
_atom_site_fract_z
_atom_site_U_iso_or_equiv
_atom_site_adp_type
_atom_site_occupancy
_atom_site_site_symmetry_order
_atom_site_calc_flag
_atom_site_refinement_flags_posn
_atom_site_refinement_flags_adp
_atom_site_refinement_flags_occupancy
_atom_site_disorder_assembly
_atom_site_disorder_group
F29 F 0.5739(3) 0.55737(11) 0.57549(12) 0.0665(12) Uani 1 1 d . . . . .
F116 F -0.6466(3) 0.43850(13) 0.72048(12) 0.0749(13) Uani 1 1 d . . . . .
F7 F 0.0911(3) 1.05693(11) 0.56843(13) 0.0712(13) Uani 1 1 d . . . . .
F44 F 1.1224(3) 0.68372(15) 0.50417(13) 0.0846(14) Uani 1 1 d . . . . .
F39 F 0.7710(4) 0.82750(12) 0.54127(13) 0.0807(14) Uani 1 1 d . . . . .
F123 F -0.4111(3) 0.56077(11) 0.83487(14) 0.0833(16) Uani 1 1 d . . . . .
F38 F 0.9446(4) 0.83235(12) 0.55133(13) 0.0812(14) Uani 1 1 d . . . . .
F40 F 0.8339(4) 0.81902(12) 0.59581(12) 0.0788(13) Uani 1 1 d . . . . .
F76 F -0.4085(4) 0.56823(15) 0.7500 0.089(2) Uani 1 2 d S T P . .
F115 F -0.5810(4) 0.49326(17) 0.7500 0.084(2) Uani 1 2 d S T P . .
F60 F 0.3429(4) 0.68774(16) 0.61581(13) 0.0966(16) Uani 1 1 d . . . . .
F51 F 0.9148(3) 0.56315(12) 0.66160(15) 0.0949(17) Uani 1 1 d . U . . .
F43 F 1.1604(3) 0.69241(16) 0.56031(14) 0.0948(16) Uani 1 1 d . . . . .
F133 F 0.1631(3) 0.43545(17) 0.88420(14) 0.0997(16) Uani 1 1 d . . . . .
F61 F 0.3267(3) 0.68706(17) 0.67335(14) 0.1008(17) Uani 1 1 d . . . . .
F17 F 0.3531(4) 0.79505(14) 0.59357(15) 0.1073(18) Uani 1 1 d . . . . .
F62 F 0.4044(3) 0.63372(15) 0.64561(15) 0.0926(16) Uani 1 1 d . . . . .
F42 F 1.0828(3) 0.63428(14) 0.54253(16) 0.1010(18) Uani 1 1 d . . . . .
F132 F 0.0962(3) 0.48899(15) 0.85468(16) 0.1016(18) Uani 1 1 d . . . . .
F134 F 0.1691(3) 0.43513(17) 0.82607(14) 0.1043(18) Uani 1 1 d . . . . .
F20 F 0.6055(4) 0.96762(17) 0.50913(14) 0.1074(19) Uani 1 1 d . . . . .
F21 F 0.6259(4) 0.97419(17) 0.56508(15) 0.115(2) Uani 1 1 d . . . . .
F18 F 0.4965(4) 0.78814(13) 0.56285(18) 0.118(2) Uani 1 1 d . . . . .
C102 C -0.2740(6) 0.4342(2) 0.7500 0.0316(19) Uani 1 2 d S T P . .
C103 C -0.3782(6) 0.4538(2) 0.7500 0.0323(19) Uani 1 2 d S T P . .
H103 H -0.3832 0.4842 0.7500 0.039 Uiso 1 2 calc RS T P . .
F22 F 0.6916(3) 0.92033(14) 0.53792(19) 0.132(2) Uani 1 1 d . . . . .
C98 C -0.1688(6) 0.4599(2) 0.7500 0.0331(17) Uani 1 2 d S TU P . .
C121 C -0.3107(5) 0.45049(18) 0.84887(15) 0.0351(14) Uani 1 1 d . . . . .
C105 C -0.4697(7) 0.3840(3) 0.7500 0.040(2) Uani 1 2 d S T P A .
H105 H -0.5342 0.3674 0.7500 0.048 Uiso 1 2 calc RS T P . .
C27 C 0.6711(5) 0.66557(18) 0.55049(17) 0.0376(15) Uani 1 1 d . . . . .
C5 C 0.1944(5) 0.94731(18) 0.55247(15) 0.0352(14) Uani 1 1 d . . . . .
F16 F 0.3413(6) 0.78629(14) 0.53650(17) 0.140(3) Uani 1 1 d . . . . .
C104 C -0.4742(6) 0.4291(3) 0.7500 0.035(2) Uani 1 2 d S T P . .
F136 F -0.1036(5) 0.29259(16) 0.88600(19) 0.132(2) Uani 1 1 d . . . . .
C107 C -0.2698(7) 0.3888(3) 0.7500 0.042(2) Uani 1 2 d S T P A .
H107 H -0.2015 0.3747 0.7500 0.051 Uiso 1 2 calc RS T P . .
F112 F -0.4560(8) 0.2949(3) 0.7500 0.077(4) Uani 0.688(11) 2 d DS TU P A 1
C10 C 0.4007(5) 0.94383(18) 0.54670(15) 0.0361(14) Uani 1 1 d . . . . .
H10 H 0.4016 0.9740 0.5435 0.043 Uiso 1 1 calc R . . . .
F137 F -0.1975(6) 0.29055(14) 0.83928(19) 0.141(3) Uani 1 1 d . . . . .
C75 C -0.3096(6) 0.6799(2) 0.7500 0.0324(19) Uani 1 2 d S T P . .
C117 C -0.4116(5) 0.51683(18) 0.84166(18) 0.0418(16) Uani 1 1 d . . . . .
C95 C 0.0307(6) 0.5089(3) 0.7500 0.0396(19) Uani 1 2 d S TU P . .
C9 C 0.3001(5) 0.92219(18) 0.55243(15) 0.0350(14) Uani 1 1 d . . . . .
C1 C 0.0913(5) 1.01349(19) 0.56024(18) 0.0434(16) Uani 1 1 d . . . . .
C72 C -0.5107(7) 0.6323(3) 0.7500 0.039(2) Uani 1 2 d S T P . .
C31 C 0.7736(5) 0.69154(18) 0.54994(16) 0.0370(15) Uani 1 1 d . . . . .
C83 C -0.1009(6) 0.6827(3) 0.7500 0.035(2) Uani 1 2 d S T P . .
H83 H -0.0988 0.6523 0.7500 0.042 Uiso 1 2 calc RS T P . .
C125 C -0.2049(5) 0.42547(18) 0.85007(16) 0.0373(15) Uani 1 1 d . . . . .
C74 C -0.4106(6) 0.7002(3) 0.7500 0.034(2) Uani 1 2 d S T P . .
H74 H -0.4122 0.7307 0.7500 0.041 Uiso 1 2 calc RS T P . .
C78 C -0.2027(7) 0.7037(2) 0.7500 0.039(2) Uani 1 2 d S T P . .
C49 C 0.8113(5) 0.67307(18) 0.65051(17) 0.0410(14) Uani 1 1 d . U . . .
C126 C -0.1034(5) 0.44626(19) 0.85187(15) 0.0370(15) Uani 1 1 d . . . . .
H126 H -0.1015 0.4767 0.8524 0.044 Uiso 1 1 calc R . . . .
C6 C 0.1907(5) 0.99231(18) 0.56099(17) 0.0427(16) Uani 1 1 d . . . . .
H6 H 0.2552 1.0073 0.5670 0.051 Uiso 1 1 calc R . . . .
F100 F -0.0758(5) 0.57141(18) 0.7500 0.172(5) Uani 1 2 d S TU P . .
C71 C -0.4096(7) 0.6127(3) 0.7500 0.047(2) Uani 1 2 d S T P . .
C2 C -0.0081(5) 0.9945(2) 0.55052(17) 0.0433(16) Uani 1 1 d . . . . .
C33 C 0.9723(5) 0.69793(19) 0.54457(16) 0.0403(15) Uani 1 1 d . . . . .
C73 C -0.5098(7) 0.6781(3) 0.7500 0.044(2) Uani 1 2 d S T P . .
H73 H -0.5762 0.6935 0.7500 0.053 Uiso 1 2 calc RS T P . .
C106 C -0.3669(7) 0.3642(3) 0.7500 0.046(2) Uani 1 2 d DS TU P . .
C36 C 0.7692(5) 0.73686(18) 0.55502(16) 0.0392(15) Uani 1 1 d . . . . .
H36 H 0.7011 0.7504 0.5590 0.047 Uiso 1 1 calc R . . . .
C13 C 0.4003(5) 0.85436(19) 0.55656(17) 0.0432(16) Uani 1 1 d . . . . .
C54 C 0.6024(5) 0.67623(19) 0.64882(15) 0.0398(15) Uani 1 1 d . . . . .
H54 H 0.6005 0.6460 0.6458 0.048 Uiso 1 1 calc R . . . .
C11 C 0.4997(5) 0.92040(19) 0.54569(17) 0.0411(15) Uani 1 1 d . . . . .
C127 C -0.0041(5) 0.4233(2) 0.85287(17) 0.0422(16) Uani 1 1 d . . . . .
C32 C 0.8782(5) 0.67206(18) 0.54484(15) 0.0376(15) Uani 1 1 d . . . . .
H32 H 0.8840 0.6420 0.5417 0.045 Uiso 1 1 calc R . . . .
C14 C 0.3028(5) 0.87743(18) 0.55734(16) 0.0417(16) Uani 1 1 d . . . . .
H14 H 0.2367 0.8625 0.5613 0.050 Uiso 1 1 calc R . . . .
C23 C 0.5719(5) 0.59988(19) 0.56301(18) 0.0435(16) Uani 1 1 d . . . . .
C26 C 0.5718(5) 0.6832(2) 0.53886(16) 0.0451(16) Uani 1 1 d . . . . .
H26 H 0.5704 0.7118 0.5300 0.054 Uiso 1 1 calc R . . . .
C28 C 0.6707(5) 0.62268(18) 0.56303(17) 0.0423(16) Uani 1 1 d . . . . .
H28 H 0.7356 0.6095 0.5713 0.051 Uiso 1 1 calc R . . . .
C19 C 0.6039(5) 0.9444(2) 0.5398(2) 0.0487(17) Uani 1 1 d . . . . .
C12 C 0.4998(5) 0.87570(18) 0.55100(16) 0.0430(16) Uani 1 1 d . . . . .
H12 H 0.5660 0.8601 0.5508 0.052 Uiso 1 1 calc R . . . .
C118 C -0.5134(5) 0.49782(19) 0.84727(17) 0.0410(15) Uani 1 1 d . . . . .
C130 C -0.2043(5) 0.3800(2) 0.84935(17) 0.0488(17) Uani 1 1 d . . . . .
H130 H -0.2710 0.3649 0.8476 0.059 Uiso 1 1 calc R . . . .
C53 C 0.7033(5) 0.69744(18) 0.65177(16) 0.0414(16) Uani 1 1 d . . . . .
C55 C 0.5043(5) 0.6996(2) 0.65030(16) 0.0431(16) Uani 1 1 d . . . . .
C41 C 1.0829(5) 0.6766(2) 0.5384(2) 0.0501(17) Uani 1 1 d . . . . .
C114 C -0.5858(7) 0.4496(3) 0.7500 0.050(2) Uani 1 2 d S T P . .
C77 C -0.6174(7) 0.6070(3) 0.7500 0.051(2) Uani 1 2 d S T P . .
H77A H -0.6750 0.6246 0.7608 0.076 Uiso 0.5 1 calc GR . . B -1
H77B H -0.6084 0.5808 0.7643 0.076 Uiso 0.5 1 calc GR . . B -1
H77C H -0.6371 0.5996 0.7250 0.076 Uiso 0.5 1 calc GR . . B -1
C128 C -0.0059(6) 0.3786(2) 0.85269(17) 0.0517(18) Uani 1 1 d . . . . .
H128 H 0.0600 0.3629 0.8535 0.062 Uiso 1 1 calc R . . . .
C35 C 0.8648(5) 0.76190(18) 0.55423(17) 0.0442(16) Uani 1 1 d . . . . .
C25 C 0.4746(5) 0.6597(2) 0.54006(18) 0.0504(17) Uani 1 1 d . . . . .
H25 H 0.4092 0.6730 0.5324 0.060 Uiso 1 1 calc R . . . .
C96 C 0.0286(7) 0.4644(3) 0.7500 0.055(3) Uani 1 2 d S TU P . .
H96 H 0.0958 0.4495 0.7500 0.067 Uiso 1 2 calc RS T P . .
C122 C -0.3135(5) 0.49492(18) 0.84172(18) 0.0438(16) Uani 1 1 d . . . . .
H122 H -0.2480 0.5099 0.8369 0.053 Uiso 1 1 calc R . . . .
C24 C 0.4716(5) 0.6169(2) 0.55227(17) 0.0432(16) Uani 1 1 d . . . . .
C37 C 0.8564(6) 0.8096(2) 0.5605(2) 0.0524(18) Uani 1 1 d . . . . .
C4 C 0.0933(5) 0.9271(2) 0.54319(17) 0.0466(17) Uani 1 1 d . . . . .
H4 H 0.0921 0.8974 0.5377 0.056 Uiso 1 1 calc R . . . .
C82 C -0.0024(8) 0.7060(3) 0.7500 0.0527(19) Uani 1 2 d S TU P E .
C2AA C -0.3104(7) 0.6345(3) 0.7500 0.048(2) Uani 1 2 d S T P . .
H2AA H -0.2441 0.6190 0.7500 0.058 Uiso 1 2 calc RS T P . .
C34 C 0.9676(5) 0.7426(2) 0.54865(16) 0.0450(16) Uani 1 1 d . . . . .
H34 H 1.0316 0.7595 0.5477 0.054 Uiso 1 1 calc R . . . .
C3 C -0.0037(5) 0.9507(2) 0.54219(19) 0.0549(18) Uani 1 1 d . . . . .
H3 H -0.0689 0.9364 0.5356 0.066 Uiso 1 1 calc R . . . .
C58 C 0.7034(6) 0.7427(2) 0.65706(17) 0.0535(18) Uani 1 1 d . . . . .
H58 H 0.7703 0.7573 0.6602 0.064 Uiso 1 1 calc R . . . .
C50 C 0.8158(5) 0.62841(19) 0.65719(19) 0.0506(16) Uani 1 1 d . U . . .
H50 H 0.7515 0.6132 0.6632 0.061 Uiso 1 1 calc R . . . .
C15 C 0.3983(7) 0.8061(2) 0.5615(2) 0.061(2) Uani 1 1 d . . . . .
C119 C -0.5090(5) 0.4531(2) 0.85405(18) 0.0531(18) Uani 1 1 d . . . . .
H119 H -0.5750 0.4382 0.8581 0.064 Uiso 1 1 calc R . . . .
C124 C -0.6199(5) 0.5232(2) 0.8468(2) 0.0550(19) Uani 1 1 d . . . . .
H12A H -0.6186 0.5448 0.8661 0.082 Uiso 1 1 calc GR . . . .
H12B H -0.6810 0.5036 0.8508 0.082 Uiso 1 1 calc GR . . . .
H12C H -0.6283 0.5374 0.8232 0.082 Uiso 1 1 calc GR . . . .
C120 C -0.4107(5) 0.4299(2) 0.85510(18) 0.0482(17) Uani 1 1 d . . . . .
H120 H -0.4121 0.4000 0.8601 0.058 Uiso 1 1 calc R . . . .
C97 C -0.0677(7) 0.4403(3) 0.7500 0.058(3) Uani 1 2 d S TU P . .
H97 H -0.0635 0.4099 0.7500 0.069 Uiso 1 2 calc RS T P . .
C48 C 0.9102(5) 0.6937(2) 0.64240(18) 0.0508(16) Uani 1 1 d . U . . .
H48 H 0.9111 0.7236 0.6380 0.061 Uiso 1 1 calc R . . . .
C45 C 0.9143(5) 0.6069(2) 0.6549(2) 0.0566(17) Uani 1 1 d . U . . .
C46 C 1.0143(5) 0.6264(2) 0.64653(19) 0.0518(15) Uani 1 1 d . U . . .
C94 C -0.0719(7) 0.5273(3) 0.7500 0.072(4) Uani 1 2 d S TU P . .
C79 C -0.2012(8) 0.7500(3) 0.7500 0.059(3) Uani 1 2 d S T P . .
H79 H -0.2679 0.7652 0.7500 0.071 Uiso 1 2 calc RS T P . .
C8 C -0.1154(5) 1.0200(2) 0.54965(19) 0.0561(19) Uani 1 1 d . . . . .
H8A H -0.1385 1.0264 0.5745 0.084 Uiso 1 1 calc GR . . . .
H8B H -0.1715 1.0029 0.5375 0.084 Uiso 1 1 calc GR . . . .
H8C H -0.1046 1.0468 0.5363 0.084 Uiso 1 1 calc GR . . . .
C84 C 0.1056(8) 0.6823(4) 0.7500 0.0650(16) Uani 1 2 d S TU P . .
C47 C 1.0074(5) 0.6702(2) 0.64081(19) 0.0550(17) Uani 1 1 d . U . . .
H47 H 1.0724 0.6853 0.6355 0.066 Uiso 1 1 calc R . . . .
C59 C 0.3961(6) 0.6762(3) 0.6467(2) 0.060(2) Uani 1 1 d . . . . .
C101 C 0.1366(7) 0.5351(3) 0.7500 0.064(3) Uani 1 2 d S T P . .
H10A H 0.1588 0.5408 0.7249 0.095 Uiso 0.5 1 calc GR . . C -1
H10B H 0.1937 0.5189 0.7624 0.095 Uiso 0.5 1 calc GR . . C -1
H10C H 0.1246 0.5623 0.7627 0.095 Uiso 0.5 1 calc GR . . C -1
F66 F 0.6587(12) 0.8295(4) 0.6858(4) 0.153(6) Uani 0.553(10) 1 d D U . D 1
C129 C -0.1058(6) 0.3569(2) 0.8512(2) 0.0560(19) Uani 1 1 d . . . . .
F138 F -0.0218(6) 0.29062(15) 0.8359(2) 0.184(4) Uani 1 1 d . . . . .
C131 C 0.1042(6) 0.4459(3) 0.8544(2) 0.060(2) Uani 1 1 d . . . . .
C56 C 0.5062(6) 0.7444(2) 0.65516(18) 0.059(2) Uani 1 1 d . . . . .
H56 H 0.4401 0.7599 0.6567 0.071 Uiso 1 1 calc R . . . .
C30 C 0.3663(5) 0.5901(2) 0.5534(2) 0.0589(19) Uani 1 1 d . . . . .
H30A H 0.3725 0.5659 0.5365 0.088 Uiso 1 1 calc GR . . . .
H30B H 0.3046 0.6081 0.5464 0.088 Uiso 1 1 calc GR . . . .
H30C H 0.3549 0.5792 0.5781 0.088 Uiso 1 1 calc GR . . . .
C57 C 0.6053(7) 0.7661(2) 0.6577(2) 0.065(2) Uani 1 1 d D U . . .
C99 C -0.1689(7) 0.5043(3) 0.7500 0.067(3) Uani 1 2 d S TU P . .
H99 H -0.2359 0.5193 0.7500 0.080 Uiso 1 2 calc RS T P . .
F65 F 0.4968(8) 0.8310(3) 0.6695(3) 0.096(4) Uani 0.553(10) 1 d D U . D 1
C81 C -0.0009(9) 0.7510(3) 0.7500 0.069(3) Uani 1 2 d S T P . .
H81 H 0.0656 0.7664 0.7500 0.082 Uiso 1 2 calc RS T P E .
F87 F 0.1166(6) 0.6530(3) 0.7212(2) 0.075(2) Uani 0.561(8) 1 d . U . E 1
C111 C -0.3546(8) 0.3150(3) 0.7500 0.058(3) Uani 0.688(11) 2 d DS TU P A 1
F64 F 0.6193(8) 0.8341(2) 0.6282(2) 0.086(4) Uani 0.553(10) 1 d D U . D 1
C52 C 1.1198(6) 0.6005(2) 0.6447(2) 0.075(2) Uani 1 1 d . U . . .
H52A H 1.1398 0.5909 0.6691 0.113 Uiso 1 1 calc GR . . . .
H52B H 1.1779 0.6186 0.6348 0.113 Uiso 1 1 calc GR . . . .
H52C H 1.1093 0.5756 0.6289 0.113 Uiso 1 1 calc GR . . . .
C135 C -0.1086(8) 0.3081(3) 0.8518(3) 0.088(3) Uani 1 1 d . . . . .
C80 C -0.1022(11) 0.7729(4) 0.7500 0.094(3) Uani 1 2 d S TU P E .
F93 F -0.0913(11) 0.8423(4) 0.7830(3) 0.140(4) Uani 0.515(8) 1 d D U . E 1
F113 F -0.3353(11) 0.3007(2) 0.7854(3) 0.139(6) Uani 0.688(11) 1 d D U . A 1
F88 F 0.1982(8) 0.7046(4) 0.7500 0.081(3) Uani 0.561(8) 2 d S TU P E 1
C89 C -0.1058(9) 0.8233(4) 0.7500 0.112(3) Uani 1 2 d DS TU P . .
C67 C 0.6250(9) 0.8126(3) 0.6656(3) 0.099(5) Uani 0.447(10) 1 d D U . D 2
F86 F 0.1630(8) 0.6958(4) 0.7203(3) 0.078(3) Uani 0.439(8) 1 d . U . E 2
F85 F 0.0951(12) 0.6405(5) 0.7500 0.080(3) Uani 0.439(8) 2 d S TU P E 2
F90 F 0.0004(8) 0.8364(3) 0.7656(3) 0.121(3) Uani 0.485(8) 1 d D U . E 2
F92 F -0.2156(10) 0.8408(4) 0.7500 0.119(3) Uani 0.515(8) 2 d DS TU P E 1
F109 F -0.2586(9) 0.3004(3) 0.7588(6) 0.061(4) Uani 0.312(11) 1 d D U . A 2
F110 F -0.417(3) 0.2929(9) 0.7709(9) 0.060(4) Uani 0.156(6) 1 d D U . A 2
C108 C -0.3571(14) 0.3153(3) 0.7447(9) 0.057(2) Uani 0.156(6) 1 d D U . A 2
C63 C 0.5932(7) 0.8138(3) 0.6595(2) 0.095(4) Uani 0.553(10) 1 d D U . D 1
F70 F 0.5457(14) 0.8363(4) 0.6501(5) 0.166(7) Uani 0.447(10) 1 d D U . D 2
F68 F 0.7196(9) 0.8326(3) 0.6579(4) 0.092(5) Uani 0.447(10) 1 d D U . D 2
F69 F 0.6160(11) 0.8219(5) 0.7014(3) 0.098(5) Uani 0.447(10) 1 d D U . D 2
F91 F -0.1508(10) 0.8344(4) 0.7836(3) 0.121(3) Uani 0.485(8) 1 d D U . E 2

loop_
_atom_site_aniso_label
_atom_site_aniso_U_11
_atom_site_aniso_U_22
_atom_site_aniso_U_33
_atom_site_aniso_U_23
_atom_site_aniso_U_13
_atom_site_aniso_U_12
F29 0.062(3) 0.046(2) 0.092(3) 0.013(2) 0.007(2) 0.0015(18)
F116 0.046(2) 0.093(3) 0.086(3) -0.003(3) -0.024(2) 0.004(2)
F7 0.056(2) 0.037(2) 0.121(4) -0.012(2) -0.010(2) 0.0030(17)
F44 0.058(3) 0.125(4) 0.071(3) 0.005(3) 0.015(2) 0.031(2)
F39 0.096(3) 0.046(2) 0.100(4) -0.003(2) -0.011(3) 0.014(2)
F123 0.050(2) 0.031(2) 0.170(5) 0.014(3) -0.008(3) 0.0015(17)
F38 0.076(3) 0.041(2) 0.127(4) 0.001(2) 0.030(3) -0.009(2)
F40 0.118(4) 0.053(2) 0.065(3) -0.023(2) 0.019(3) -0.011(2)
F76 0.046(3) 0.026(3) 0.196(8) 0.000 0.000 -0.003(2)
F115 0.040(3) 0.039(3) 0.172(7) 0.000 0.000 0.011(2)
F60 0.086(3) 0.126(4) 0.079(4) 0.000(3) -0.034(3) 0.003(3)
F51 0.048(2) 0.0362(16) 0.200(5) 0.007(2) 0.010(2) -0.0052(14)
F43 0.051(3) 0.121(4) 0.113(4) -0.044(3) -0.026(3) 0.020(3)
F133 0.059(3) 0.140(4) 0.101(4) -0.016(3) -0.026(3) -0.004(3)
F61 0.057(3) 0.158(5) 0.088(4) -0.035(3) 0.016(3) 0.000(3)
F17 0.145(5) 0.056(3) 0.121(5) 0.042(3) 0.043(4) 0.026(3)
F62 0.044(3) 0.066(3) 0.168(5) 0.001(3) -0.012(3) -0.003(2)
F42 0.054(3) 0.050(3) 0.198(6) 0.002(3) 0.020(3) 0.015(2)
F132 0.044(3) 0.065(3) 0.195(6) -0.011(3) -0.002(3) -0.011(2)
F134 0.060(3) 0.146(4) 0.108(4) -0.045(4) 0.034(3) -0.018(3)
F20 0.080(3) 0.144(5) 0.098(4) 0.058(4) -0.009(3) -0.042(3)
F21 0.088(3) 0.133(5) 0.124(5) -0.051(4) 0.034(3) -0.066(3)
F18 0.089(4) 0.041(3) 0.225(7) 0.011(3) 0.013(4) 0.024(2)
C102 0.034(5) 0.037(5) 0.024(5) 0.000 0.000 0.006(4)
C103 0.051(5) 0.025(4) 0.021(4) 0.000 0.000 0.010(4)
F22 0.041(3) 0.060(3) 0.294(8) 0.031(4) 0.017(3) 0.008(2)
C98 0.031(3) 0.033(2) 0.036(5) 0.000 0.000 0.0051(18)
C121 0.034(4) 0.039(3) 0.032(4) -0.005(3) -0.006(3) 0.000(3)
C105 0.045(6) 0.034(5) 0.041(6) 0.000 0.000 -0.003(4)
C27 0.038(4) 0.032(3) 0.043(4) 0.000(3) 0.001(3) 0.006(3)
C5 0.038(4) 0.035(3) 0.033(4) 0.002(3) -0.006(3) -0.006(3)
F16 0.236(7) 0.040(3) 0.144(6) 0.004(3) -0.088(5) -0.032(3)
C104 0.034(5) 0.040(5) 0.030(5) 0.000 0.000 0.000(4)
F136 0.170(6) 0.063(3) 0.163(6) 0.055(4) -0.046(5) -0.017(3)
C107 0.044(5) 0.040(5) 0.043(6) 0.000 0.000 0.006(4)
F112 0.091(8) 0.026(4) 0.116(11) 0.000 0.000 -0.015(5)
C10 0.043(4) 0.032(3) 0.034(4) 0.004(3) 0.000(3) 0.007(3)
F137 0.172(6) 0.039(3) 0.212(7) -0.019(3) -0.082(5) 0.009(3)
C75 0.035(5) 0.028(4) 0.034(5) 0.000 0.000 -0.003(4)
C117 0.040(4) 0.030(3) 0.055(4) -0.002(3) -0.009(3) -0.002(3)
C95 0.029(2) 0.037(2) 0.052(6) 0.000 0.000 0.0053(18)
C9 0.035(3) 0.037(3) 0.033(4) 0.002(3) 0.001(3) -0.007(3)
C1 0.039(4) 0.031(3) 0.061(5) 0.001(3) 0.002(3) -0.003(3)
C72 0.035(5) 0.038(5) 0.043(6) 0.000 0.000 -0.003(4)
C31 0.038(4) 0.035(3) 0.038(4) -0.001(3) 0.001(3) 0.005(3)
C83 0.033(5) 0.039(5) 0.033(5) 0.000 0.000 -0.003(4)
C125 0.040(4) 0.039(3) 0.033(4) 0.003(3) 0.000(3) 0.000(3)
C74 0.034(5) 0.025(4) 0.044(5) 0.000 0.000 0.005(4)
C78 0.048(6) 0.025(4) 0.046(6) 0.000 0.000 -0.006(4)
C49 0.045(2) 0.0336(19) 0.044(4) -0.0090(19) -0.002(2) -0.0116(15)
C126 0.039(4) 0.034(3) 0.039(4) -0.001(3) 0.000(3) 0.002(3)
C6 0.043(4) 0.037(3) 0.049(4) 0.005(3) 0.002(3) -0.004(3)
F100 0.031(3) 0.033(2) 0.453(16) 0.000 0.000 0.0042(19)
C71 0.033(5) 0.023(4) 0.084(8) 0.000 0.000 0.005(4)
C2 0.037(4) 0.049(4) 0.045(4) 0.010(3) 0.005(3) 0.000(3)
C33 0.042(4) 0.037(3) 0.042(4) -0.009(3) -0.004(3) 0.010(3)
C73 0.033(5) 0.041(5) 0.059(6) 0.000 0.000 0.014(4)
C106 0.048(5) 0.031(3) 0.060(6) 0.000 0.000 0.001(3)
C36 0.043(4) 0.033(3) 0.042(4) -0.004(3) 0.003(3) 0.003(3)
C13 0.048(4) 0.033(3) 0.049(4) 0.002(3) 0.005(3) 0.005(3)
C54 0.050(4) 0.036(3) 0.034(4) -0.001(3) -0.004(3) 0.001(3)
C11 0.045(4) 0.037(3) 0.042(4) -0.004(3) -0.004(3) -0.001(3)
C127 0.040(4) 0.045(4) 0.042(4) 0.000(3) -0.007(3) 0.011(3)
C32 0.046(4) 0.032(3) 0.035(4) 0.002(3) -0.004(3) 0.002(3)
C14 0.050(4) 0.035(3) 0.041(4) 0.004(3) -0.001(3) -0.010(3)
C23 0.050(4) 0.030(3) 0.051(4) 0.001(3) 0.008(3) 0.006(3)
C26 0.057(4) 0.038(4) 0.040(4) -0.001(3) -0.003(3) 0.006(3)
C28 0.046(4) 0.031(3) 0.050(4) -0.001(3) -0.001(3) 0.009(3)
C19 0.044(4) 0.034(4) 0.068(5) 0.002(4) -0.004(4) 0.005(3)
C12 0.046(4) 0.036(4) 0.047(4) 0.001(3) -0.003(3) 0.011(3)
C118 0.031(4) 0.043(4) 0.049(4) -0.001(3) -0.009(3) -0.001(3)
C130 0.053(4) 0.039(4) 0.055(5) 0.005(3) -0.001(3) 0.001(3)
C53 0.059(4) 0.033(3) 0.032(4) 0.000(3) 0.004(3) -0.002(3)
C55 0.051(4) 0.043(4) 0.035(4) 0.006(3) -0.003(3) 0.012(3)
C41 0.046(4) 0.049(4) 0.056(5) -0.009(4) -0.006(4) -0.001(3)
C114 0.036(6) 0.043(6) 0.071(8) 0.000 0.000 -0.004(4)
C77 0.036(5) 0.038(5) 0.078(7) 0.000 0.000 0.000(4)
C128 0.057(5) 0.056(4) 0.042(4) 0.011(3) 0.004(3) 0.026(4)
C35 0.056(4) 0.030(3) 0.046(4) -0.002(3) 0.006(3) 0.005(3)
C25 0.045(4) 0.053(4) 0.053(5) -0.001(3) -0.007(3) 0.008(3)
C96 0.031(3) 0.038(2) 0.098(8) 0.000 0.000 0.0058(19)
C122 0.034(4) 0.032(3) 0.066(5) 0.007(3) -0.005(3) -0.005(3)
C24 0.045(4) 0.045(4) 0.040(4) -0.007(3) 0.007(3) -0.001(3)
C37 0.046(4) 0.055(4) 0.056(5) -0.008(4) -0.002(4) 0.007(4)
C4 0.046(4) 0.040(4) 0.054(5) -0.006(3) 0.002(3) -0.003(3)
C82 0.043(3) 0.075(4) 0.040(5) 0.000 0.000 -0.004(3)
C2AA 0.025(5) 0.033(5) 0.086(8) 0.000 0.000 0.004(4)
C34 0.045(4) 0.049(4) 0.041(4) 0.000(3) 0.010(3) -0.001(3)
C3 0.046(4) 0.048(4) 0.071(5) -0.006(4) -0.006(4) -0.007(3)
C58 0.084(5) 0.040(4) 0.036(4) 0.002(3) 0.002(4) -0.010(4)
C50 0.045(2) 0.0338(19) 0.073(5) -0.005(2) 0.006(2) -0.0101(15)
C15 0.075(6) 0.036(4) 0.073(6) 0.009(4) -0.005(5) -0.001(4)
C119 0.042(4) 0.054(4) 0.063(5) 0.009(4) -0.006(3) -0.014(3)
C124 0.039(4) 0.049(4) 0.076(5) -0.006(4) -0.012(3) 0.004(3)
C120 0.046(4) 0.039(4) 0.059(5) 0.010(3) -0.007(3) -0.006(3)
C97 0.031(2) 0.036(3) 0.106(8) 0.000 0.000 0.0064(19)
C48 0.047(2) 0.042(2) 0.064(4) 0.000(2) -0.003(2) -0.0150(16)
C45 0.047(2) 0.0346(17) 0.089(5) -0.010(2) 0.004(2) -0.0083(14)
C46 0.046(2) 0.0464(19) 0.063(4) -0.007(2) -0.003(2) -0.0125(15)
C94 0.029(2) 0.034(2) 0.153(11) 0.000 0.000 0.0041(18)
C79 0.049(6) 0.036(5) 0.092(9) 0.000 0.000 0.001(5)
C8 0.047(4) 0.050(4) 0.070(5) 0.009(4) 0.004(4) 0.005(3)
C84 0.043(3) 0.088(4) 0.064(4) 0.000 0.000 0.004(3)
C47 0.046(2) 0.047(2) 0.072(5) -0.004(2) -0.004(2) -0.0143(15)
C59 0.050(5) 0.074(6) 0.054(5) -0.008(4) -0.007(4) 0.020(4)
C101 0.047(6) 0.057(6) 0.087(8) 0.000 0.000 -0.004(5)
F66 0.210(12) 0.049(7) 0.200(11) -0.034(8) -0.035(9) 0.035(8)
C129 0.063(5) 0.039(4) 0.067(5) 0.009(3) 0.002(4) 0.015(4)
F138 0.206(7) 0.040(3) 0.304(10) 0.029(4) 0.133(7) 0.041(4)
C131 0.039(4) 0.072(6) 0.069(6) -0.016(4) 0.004(4) 0.014(4)
C56 0.078(5) 0.051(4) 0.047(5) 0.001(3) 0.010(4) 0.034(4)
C30 0.050(4) 0.054(4) 0.072(5) -0.002(4) 0.004(4) 0.003(3)
C57 0.098(6) 0.029(3) 0.067(5) 0.000(3) 0.013(4) 0.014(3)
C99 0.028(2) 0.033(2) 0.139(10) 0.000 0.000 0.0052(18)
F65 0.146(7) 0.020(4) 0.122(8) 0.014(4) 0.057(6) 0.036(4)
C81 0.065(7) 0.062(7) 0.080(8) 0.000 0.000 -0.037(6)
F87 0.056(4) 0.099(4) 0.070(5) -0.008(3) -0.002(3) 0.014(3)
C111 0.056(5) 0.032(4) 0.086(7) 0.000 0.000 0.002(3)
F64 0.115(8) 0.021(4) 0.124(7) 0.010(4) 0.048(6) 0.004(4)
C52 0.051(2) 0.064(3) 0.110(7) 0.003(3) 0.007(3) -0.002(2)
C135 0.068(6) 0.050(5) 0.145(10) 0.014(6) -0.007(6) 0.016(5)
C80 0.083(6) 0.051(3) 0.148(8) 0.000 0.000 -0.029(3)
F93 0.131(8) 0.078(5) 0.212(7) -0.026(4) -0.024(4) 0.000(5)
F113 0.200(13) 0.055(4) 0.164(11) 0.049(5) -0.081(10) -0.019(6)
F88 0.048(3) 0.101(5) 0.095(7) 0.000 0.000 -0.002(3)
C89 0.096(5) 0.045(4) 0.195(7) 0.000 0.000 -0.031(3)
C67 0.133(10) 0.030(7) 0.135(10) -0.018(6) 0.058(7) 0.000(6)
F86 0.058(4) 0.100(5) 0.076(5) 0.004(4) 0.015(3) 0.008(4)
F85 0.058(5) 0.088(4) 0.094(8) 0.000 0.000 0.004(3)
F90 0.095(5) 0.064(5) 0.203(9) -0.014(4) 0.001(2) -0.033(3)
F92 0.107(5) 0.066(5) 0.183(9) 0.000 0.000 -0.017(4)
F109 0.057(4) 0.034(4) 0.091(11) 0.003(4) -0.001(3) 0.005(3)
F110 0.056(5) 0.035(5) 0.089(10) 0.006(4) 0.000(5) 0.003(4)
C108 0.056(4) 0.031(3) 0.085(7) -0.0005(14) 0.0001(19) 0.002(3)
C63 0.134(9) 0.029(6) 0.121(9) -0.001(5) 0.034(6) 0.019(5)
F70 0.197(13) 0.042(7) 0.258(16) -0.008(10) -0.008(11) 0.019(8)
F68 0.138(9) 0.025(5) 0.113(10) -0.018(5) 0.077(7) -0.018(5)
F69 0.106(9) 0.054(7) 0.134(8) -0.033(6) 0.073(7) -0.025(6)
F91 0.088(6) 0.071(5) 0.203(7) -0.024(3) -0.001(3) -0.040(4)

loop_
_atom_type_symbol
_atom_type_description
_atom_type_scat_dispersion_real
_atom_type_scat_dispersion_imag
_atom_type_scat_source
C C 0.0033 0.0016 'International Tables Vol C Tables 4.2.6.8 and 6.1.1.4'
H H 0.0000 0.0000 'International Tables Vol C Tables 4.2.6.8 and 6.1.1.4'
F F 0.0171 0.0103 'International Tables Vol C Tables 4.2.6.8 and 6.1.1.4'

loop_
_geom_angle_atom_site_label_1
_geom_angle_atom_site_label_2
_geom_angle_atom_site_label_3
_geom_angle
_geom_angle_site_symmetry_1
_geom_angle_site_symmetry_3
C103 C102 C98 122.7(7) . .
C107 C102 C103 117.6(7) . .
C107 C102 C98 119.6(7) . .
C102 C103 H103 119.3 . .
C104 C103 C102 121.4(7) . .
C104 C103 H103 119.3 . .
C97 C98 C102 122.1(7) . .
C99 C98 C102 121.7(7) . .
C99 C98 C97 116.2(8) . .
C122 C121 C125 122.1(5) . .
C120 C121 C125 120.7(5) . .
C120 C121 C122 117.3(5) . .
C104 C105 H105 120.8 . .
C106 C105 H105 120.8 . .
C106 C105 C104 118.4(8) . .
C26 C27 C31 121.0(5) . .
C26 C27 C28 117.7(6) . .
C28 C27 C31 121.2(5) . .
C6 C5 C9 122.1(5) . .
C4 C5 C9 121.0(5) . .
C4 C5 C6 116.9(5) . .
C103 C104 C114 122.1(7) . .
C105 C104 C103 120.8(7) . .
C105 C104 C114 117.2(7) . .
C102 C107 H107 119.7 . .
C102 C107 C106 120.6(8) . .
C106 C107 H107 119.7 . .
C9 C10 H10 119.8 . .
C11 C10 H10 119.8 . .
C11 C10 C9 120.4(5) . .
C74 C75 C78 123.4(7) . .
C74 C75 C2AA 116.7(7) . .
C2AA C75 C78 120.0(7) . .
F123 C117 C118 116.5(5) . .
C122 C117 F123 118.8(5) . .
C122 C117 C118 124.7(6) . .
C96 C95 C94 113.4(8) . .
C96 C95 C101 123.2(8) . .
C94 C95 C101 123.4(8) . .
C10 C9 C5 120.0(5) . .
C14 C9 C5 122.2(5) . .
C14 C9 C10 117.8(5) . .
F7 C1 C6 117.4(5) . .
F7 C1 C2 117.7(5) . .
C6 C1 C2 124.8(6) . .
C71 C72 C73 115.8(8) . .
C71 C72 C77 122.8(8) . .
C73 C72 C77 121.4(7) . .
C36 C31 C27 120.1(5) . .
C36 C31 C32 118.0(5) . .
C32 C31 C27 121.8(5) . .
C78 C83 H83 119.3 . .
C82 C83 H83 119.3 . .
C82 C83 C78 121.4(8) . .
C126 C125 C121 121.7(5) . .
C126 C125 C130 117.2(6) . .
C130 C125 C121 121.1(5) . .
C75 C74 H74 118.3 . .
C75 C74 C73 123.4(7) . .
C73 C74 H74 118.3 . .
C83 C78 C75 122.8(7) . .
C83 C78 C79 116.9(8) . .
C79 C78 C75 120.3(8) . .
C50 C49 C53 121.1(5) . .
C48 C49 C53 122.0(6) . .
C48 C49 C50 116.9(6) . .
C125 C126 H126 118.9 . .
C125 C126 C127 122.3(6) . .
C127 C126 H126 118.9 . .
C5 C6 H6 120.4 . .
C1 C6 C5 119.1(6) . .
C1 C6 H6 120.4 . .
F76 C71 C72 116.8(7) . .
F76 C71 C2AA 118.6(7) . .
C72 C71 C2AA 124.6(8) . .
C1 C2 C8 122.4(6) . .
C3 C2 C1 115.6(6) . .
C3 C2 C8 122.0(6) . .
C32 C33 C41 118.8(5) . .
C34 C33 C32 122.2(5) . .
C34 C33 C41 119.0(6) . .
C72 C73 H73 120.0 . .
C74 C73 C72 119.9(7) . .
C74 C73 H73 120.0 . .
C105 C106 C107 121.2(8) . .
C105 C106 C111 121.7(8) . .
C105 C106 C108 120.3(9) . .
C105 C106 C108 120.3(9) . 6_557
C107 C106 C111 117.1(8) . .
C107 C106 C108 118.0(10) . 6_557
C107 C106 C108 118.0(10) . .
C108 C106 C108 15(3) 6_557 .
C31 C36 H36 119.6 . .
C35 C36 C31 120.9(5) . .
C35 C36 H36 119.6 . .
C14 C13 C12 120.4(6) . .
C14 C13 C15 119.6(6) . .
C12 C13 C15 120.1(6) . .
C53 C54 H54 119.7 . .
C53 C54 C55 120.5(6) . .
C55 C54 H54 119.7 . .
C10 C11 C19 118.7(5) . .
C12 C11 C10 120.4(6) . .
C12 C11 C19 120.9(6) . .
C126 C127 C131 121.9(6) . .
C128 C127 C126 119.4(6) . .
C128 C127 C131 118.7(6) . .
C31 C32 H32 120.2 . .
C33 C32 C31 119.7(5) . .
C33 C32 H32 120.2 . .
C9 C14 H14 119.1 . .
C13 C14 C9 121.9(6) . .
C13 C14 H14 119.1 . .
F29 C23 C28 117.5(5) . .
C24 C23 F29 117.7(5) . .
C24 C23 C28 124.8(6) . .
C27 C26 H26 119.1 . .
C25 C26 C27 121.7(6) . .
C25 C26 H26 119.1 . .
C27 C28 H28 120.6 . .
C23 C28 C27 118.7(6) . .
C23 C28 H28 120.6 . .
F20 C19 F21 102.0(6) . .
F20 C19 C11 113.8(6) . .
F21 C19 C11 114.7(6) . .
F22 C19 F20 104.6(6) . .
F22 C19 F21 105.4(6) . .
F22 C19 C11 115.0(5) . .
C13 C12 C11 119.2(6) . .
C13 C12 H12 120.4 . .
C11 C12 H12 120.4 . .
C117 C118 C119 114.1(6) . .
C117 C118 C124 123.0(6) . .
C119 C118 C124 122.9(6) . .
C125 C130 H130 119.5 . .
C129 C130 C125 120.9(6) . .
C129 C130 H130 119.5 . .
C54 C53 C49 121.9(5) . .
C54 C53 C58 118.4(6) . .
C58 C53 C49 119.7(6) . .
C54 C55 C59 119.8(6) . .
C56 C55 C54 120.2(6) . .
C56 C55 C59 120.1(6) . .
F44 C41 C33 112.3(6) . .
F43 C41 F44 103.9(6) . .
F43 C41 C33 112.5(6) . .
F42 C41 F44 105.5(6) . .
F42 C41 F43 107.3(6) . .
F42 C41 C33 114.5(6) . .
F116 C114 F116 105.6(7) 6_557 .
F116 C114 C104 113.0(5) . .
F116 C114 C104 113.0(5) 6_557 .
F115 C114 F116 106.1(5) . 6_557
F115 C114 F116 106.1(5) . .
F115 C114 C104 112.4(7) . .
C72 C77 H77A 109.5 . .
C72 C77 H77B 109.5 . .
C72 C77 H77C 109.5 . .
H77A C77 H77B 109.5 . .
H77A C77 H77C 109.5 . .
H77B C77 H77C 109.5 . .
C127 C128 H128 120.1 . .
C127 C128 C129 119.7(6) . .
C129 C128 H128 120.1 . .
C36 C35 C37 119.0(6) . .
C36 C35 C34 120.8(6) . .
C34 C35 C37 120.1(6) . .
C26 C25 H25 119.1 . .
C26 C25 C24 121.9(6) . .
C24 C25 H25 119.1 . .
C95 C96 H96 118.3 . .
C95 C96 C97 123.5(8) . .
C97 C96 H96 118.3 . .
C121 C122 H122 119.8 . .
C117 C122 C121 120.4(6) . .
C117 C122 H122 119.8 . .
C23 C24 C25 115.2(6) . .
C23 C24 C30 121.9(6) . .
C25 C24 C30 123.0(6) . .
F39 C37 C35 111.8(6) . .
F38 C37 F39 105.8(6) . .
F38 C37 F40 106.9(6) . .
F38 C37 C35 115.4(6) . .
F40 C37 F39 104.2(5) . .
F40 C37 C35 111.9(6) . .
C5 C4 H4 119.6 . .
C3 C4 C5 120.9(6) . .
C3 C4 H4 119.6 . .
C83 C82 C84 120.0(9) . .
C81 C82 C83 121.7(9) . .
C81 C82 C84 118.3(9) . .
C75 C2AA H2AA 120.2 . .
C71 C2AA C75 119.6(7) . .
C71 C2AA H2AA 120.2 . .
C33 C34 C35 118.3(6) . .
C33 C34 H34 120.8 . .
C35 C34 H34 120.8 . .
C2 C3 C4 122.6(6) . .
C2 C3 H3 118.7 . .
C4 C3 H3 118.7 . .
C53 C58 H58 119.5 . .
C57 C58 C53 120.9(7) . .
C57 C58 H58 119.5 . .
C49 C50 H50 120.0 . .
C45 C50 C49 119.9(6) . .
C45 C50 H50 120.0 . .
F17 C15 C13 111.3(6) . .
F18 C15 F17 103.5(6) . .
F18 C15 C13 114.0(6) . .
F16 C15 F17 105.8(7) . .
F16 C15 F18 108.3(7) . .
F16 C15 C13 113.1(6) . .
C118 C119 H119 118.5 . .
C120 C119 C118 122.9(6) . .
C120 C119 H119 118.5 . .
C118 C124 H12A 109.5 . .
C118 C124 H12B 109.5 . .
C118 C124 H12C 109.5 . .
H12A C124 H12B 109.5 . .
H12A C124 H12C 109.5 . .
H12B C124 H12C 109.5 . .
C121 C120 C119 120.7(6) . .
C121 C120 H120 119.7 . .
C119 C120 H120 119.7 . .
C98 C97 C96 121.4(8) . .
C98 C97 H97 119.3 . .
C96 C97 H97 119.3 . .
C49 C48 H48 119.7 . .
C47 C48 C49 120.5(6) . .
C47 C48 H48 119.7 . .
F51 C45 C50 118.0(6) . .
F51 C45 C46 117.4(6) . .
C50 C45 C46 124.6(6) . .
C45 C46 C52 121.6(6) . .
C47 C46 C45 114.0(6) . .
C47 C46 C52 124.4(6) . .
C95 C94 C99 124.6(9) . .
F100 C94 C95 116.5(8) . .
F100 C94 C99 119.0(8) . .
C78 C79 H79 119.4 . .
C80 C79 C78 121.2(9) . .
C80 C79 H79 119.4 . .
C2 C8 H8A 109.5 . .
C2 C8 H8B 109.5 . .
C2 C8 H8C 109.5 . .
H8A C8 H8B 109.5 . .
H8A C8 H8C 109.5 . .
H8B C8 H8C 109.5 . .
F87 C84 C82 113.6(6) . .
F87 C84 C82 113.6(6) 6_557 .
F87 C84 F87 97.9(11) 6_557 .
F88 C84 C82 119.5(11) . .
F88 C84 F87 104.9(7) . 6_557
F88 C84 F87 104.9(7) . .
F86 C84 C82 107.6(7) . .
F86 C84 C82 107.6(7) 6_557 .
F86 C84 F86 106.0(12) 6_557 .
F85 C84 C82 113.4(11) . .
F85 C84 F86 111.0(8) . .
F85 C84 F86 111.0(8) . 6_557
C48 C47 H47 118.0 . .
C46 C47 C48 124.0(6) . .
C46 C47 H47 118.0 . .
F60 C59 C55 111.5(6) . .
F61 C59 F60 103.7(6) . .
F61 C59 C55 111.7(6) . .
F62 C59 F60 106.1(6) . .
F62 C59 F61 108.8(7) . .
F62 C59 C55 114.4(6) . .
C95 C101 H10A 109.5 . .
C95 C101 H10B 109.5 . .
C95 C101 H10C 109.5 . .
H10A C101 H10B 109.5 . .
H10A C101 H10C 109.5 . .
H10B C101 H10C 109.5 . .
C130 C129 C135 119.4(7) . .
C128 C129 C130 120.5(6) . .
C128 C129 C135 120.1(7) . .
F133 C131 F134 104.3(6) . .
F133 C131 C127 113.1(7) . .
F132 C131 F133 105.8(6) . .
F132 C131 F134 107.2(7) . .
F132 C131 C127 113.6(6) . .
F134 C131 C127 112.1(6) . .
C55 C56 H56 119.9 . .
C57 C56 C55 120.2(6) . .
C57 C56 H56 119.9 . .
C24 C30 H30A 109.5 . .
C24 C30 H30B 109.5 . .
C24 C30 H30C 109.5 . .
H30A C30 H30B 109.5 . .
H30A C30 H30C 109.5 . .
H30B C30 H30C 109.5 . .
C58 C57 C67 111.4(8) . .
C58 C57 C63 126.8(8) . .
C56 C57 C58 119.7(6) . .
C56 C57 C67 128.5(8) . .
C56 C57 C63 113.4(7) . .
C98 C99 C94 121.0(8) . .
C98 C99 H99 119.5 . .
C94 C99 H99 119.5 . .
C82 C81 H81 121.0 . .
C82 C81 C80 118.0(9) . .
C80 C81 H81 121.0 . .
F112 C111 C106 111.1(8) . .
F112 C111 F113 90.5(7) . .
F112 C111 F113 90.5(7) . 6_557
F113 C111 C106 109.5(5) . .
F113 C111 C106 109.5(5) 6_557 .
F113 C111 F113 137.6(13) . 6_557
C46 C52 H52A 109.5 . .
C46 C52 H52B 109.5 . .
C46 C52 H52C 109.5 . .
H52A C52 H52B 109.5 . .
H52A C52 H52C 109.5 . .
H52B C52 H52C 109.5 . .
F136 C135 C129 111.8(9) . .
F137 C135 F136 102.6(8) . .
F137 C135 C129 115.6(7) . .
F137 C135 F138 110.1(10) . .
F138 C135 F136 103.1(8) . .
F138 C135 C129 112.5(8) . .
C79 C80 C81 120.8(10) . .
C79 C80 C89 118.8(11) . .
C81 C80 C89 120.3(10) . .
F93 C89 C80 115.5(8) 6_557 .
F93 C89 C80 115.5(8) . .
F93 C89 F93 126.1(16) . 6_557
F93 C89 F92 87.7(8) . .
F93 C89 F92 87.7(8) 6_557 .
F90 C89 C80 104.4(9) . .
F90 C89 C80 104.4(9) 6_557 .
F90 C89 F90 45.5(10) . 6_557
F92 C89 C80 113.6(10) . .
F91 C89 C80 105.0(8) 6_557 .
F91 C89 C80 105.0(8) . .
F91 C89 F90 86.6(8) . .
F91 C89 F90 128.6(10) 6_557 .
F91 C89 F90 128.6(10) . 6_557
F91 C89 F90 86.5(8) 6_557 6_557
F91 C89 F91 124.2(15) . 6_557
F70 C67 C57 109.2(9) . .
F70 C67 F68 106.3(10) . .
F70 C67 F69 103.6(11) . .
F68 C67 C57 123.1(9) . .
F68 C67 F69 100.1(8) . .
F69 C67 C57 112.7(10) . .
F90 F90 C89 67.3(5) 6_557 .
F109 F109 C108 84.4(18) 6_557 6_557
F109 F109 C108 68.3(17) 6_557 .
C108 F109 C108 16(3) 6_557 .
C108 F110 F110 60(3) 6_557 6_557
C108 F110 F110 46.4(16) . 6_557
C108 F110 C108 14(3) 6_557 .
F109 C108 C106 110.5(10) . .
F109 C108 C106 116.0(12) 6_557 .
F109 C108 F109 27.3(18) 6_557 .
F109 C108 F110 112(2) 6_557 .
F110 C108 C106 112(2) . .
F110 C108 C106 127(2) 6_557 .
F110 C108 F109 92(2) . .
F110 C108 F109 121.8(18) 6_557 .
F110 C108 F109 109(2) 6_557 6_557
F110 C108 F110 73(4) 6_557 .
C108 C108 C106 82.7(13) 6_557 .
C108 C108 F109 95.6(18) 6_557 6_557
C108 C108 F109 68.3(17) 6_557 .
C108 C108 F110 120(3) 6_557 6_557
C108 C108 F110 46.4(16) 6_557 .
F66 C63 C57 109.4(8) . .
F66 C63 F65 100.7(9) . .
F66 C63 F64 107.4(9) . .
F65 C63 C57 119.5(8) . .
F64 C63 C57 113.8(7) . .
F64 C63 F65 104.9(7) . .

loop_
_geom_bond_atom_site_label_1
_geom_bond_atom_site_label_2
_geom_bond_distance
_geom_bond_site_symmetry_2
F29 C23 1.376(6) .
F116 C114 1.337(6) .
F7 C1 1.361(6) .
F44 C41 1.342(8) .
F39 C37 1.358(7) .
F123 C117 1.366(6) .
F38 C37 1.314(7) .
F40 C37 1.334(7) .
F76 C71 1.359(9) .
F115 C114 1.337(10) .
F60 C59 1.333(8) .
F51 C45 1.360(7) .
F43 C41 1.317(7) .
F133 C131 1.328(8) .
F61 C59 1.319(8) .
F17 C15 1.324(8) .
F62 C59 1.302(8) .
F42 C41 1.301(7) .
F132 C131 1.322(8) .
F134 C131 1.329(8) .
F20 C19 1.315(7) .
F21 C19 1.316(7) .
F18 C15 1.307(8) .
C102 C103 1.392(10) .
C102 C98 1.493(10) .
C102 C107 1.389(10) .
C103 H103 0.9300 .
C103 C104 1.383(10) .
F22 C19 1.292(7) .
C98 C97 1.360(11) .
C98 C99 1.359(11) .
C121 C125 1.490(8) .
C121 C122 1.383(7) .
C121 C120 1.380(8) .
C105 H105 0.9300 .
C105 C104 1.381(10) .
C105 C106 1.381(11) .
C27 C31 1.469(8) .
C27 C26 1.381(8) .
C27 C28 1.388(7) .
C5 C9 1.488(8) .
C5 C6 1.411(8) .
C5 C4 1.409(8) .
F16 C15 1.285(8) .
C104 C114 1.485(11) .
F136 C135 1.322(11) .
C107 H107 0.9300 .
C107 C106 1.393(11) .
F112 C111 1.370(8) .
C10 H10 0.9300 .
C10 C9 1.399(7) .
C10 C11 1.394(8) .
F137 C135 1.282(10) .
C75 C74 1.370(10) .
C75 C78 1.482(11) .
C75 C2AA 1.388(10) .
C117 C118 1.374(8) .
C117 C122 1.360(8) .
C95 C96 1.360(11) .
C95 C94 1.361(11) .
C95 C101 1.509(11) .
C9 C14 1.380(7) .
C1 C6 1.364(8) .
C1 C2 1.377(8) .
C72 C71 1.361(11) .
C72 C73 1.400(11) .
C72 C77 1.503(11) .
C31 C36 1.399(7) .
C31 C32 1.408(8) .
C83 H83 0.9300 .
C83 C78 1.387(11) .
C83 C82 1.386(11) .
C125 C126 1.381(8) .
C125 C130 1.391(8) .
C74 H74 0.9300 .
C74 C73 1.375(11) .
C78 C79 1.413(11) .
C49 C53 1.502(8) .
C49 C50 1.388(8) .
C49 C48 1.381(8) .
C126 H126 0.9300 .
C126 C127 1.389(8) .
C6 H6 0.9300 .
F100 C94 1.349(10) .
C71 C2AA 1.370(11) .
C2 C3 1.375(8) .
C2 C8 1.512(8) .
C33 C32 1.384(8) .
C33 C41 1.503(8) .
C33 C34 1.375(8) .
C73 H73 0.9300 .
C106 C111 1.510(12) .
C106 C108 1.510(12) 6_557
C106 C108 1.510(12) .
C36 H36 0.9300 .
C36 C35 1.385(8) .
C13 C14 1.373(8) .
C13 C12 1.381(8) .
C13 C15 1.487(8) .
C54 H54 0.9300 .
C54 C53 1.384(8) .
C54 C55 1.384(8) .
C11 C19 1.471(8) .
C11 C12 1.380(8) .
C127 C128 1.369(8) .
C127 C131 1.479(9) .
C32 H32 0.9300 .
C14 H14 0.9300 .
C23 C28 1.380(8) .
C23 C24 1.374(8) .
C26 H26 0.9300 .
C26 C25 1.376(8) .
C28 H28 0.9300 .
C12 H12 0.9300 .
C118 C119 1.390(8) .
C118 C124 1.502(8) .
C130 H130 0.9300 .
C130 C129 1.385(9) .
C53 C58 1.396(8) .
C55 C59 1.495(9) .
C55 C56 1.381(9) .
C114 F116 1.336(6) 6_557
C77 H77A 0.9600 .
C77 H77B 0.9600 .
C77 H77C 0.9600 .
C128 H128 0.9300 .
C128 C129 1.377(9) .
C35 C37 1.479(8) .
C35 C34 1.389(8) .
C25 H25 0.9300 .
C25 C24 1.382(8) .
C96 H96 0.9300 .
C96 C97 1.378(11) .
C122 H122 0.9300 .
C24 C30 1.514(8) .
C4 H4 0.9300 .
C4 C3 1.376(8) .
C82 C84 1.492(13) .
C82 C81 1.379(13) .
C2AA H2AA 0.9300 .
C34 H34 0.9300 .
C3 H3 0.9300 .
C58 H58 0.9300 .
C58 C57 1.383(10) .
C50 H50 0.9300 .
C50 C45 1.361(8) .
C119 H119 0.9300 .
C119 C120 1.383(8) .
C124 H12A 0.9600 .
C124 H12B 0.9600 .
C124 H12C 0.9600 .
C120 H120 0.9300 .
C97 H97 0.9300 .
C48 H48 0.9300 .
C48 C47 1.376(9) .
C45 C46 1.380(8) .
C46 C47 1.358(8) .
C46 C52 1.501(9) .
C94 C99 1.365(12) .
C79 H79 0.9300 .
C79 C80 1.387(14) .
C8 H8A 0.9600 .
C8 H8B 0.9600 .
C8 H8C 0.9600 .
C84 F87 1.376(10) .
C84 F87 1.376(10) 6_557
C84 F88 1.309(14) .
C84 F86 1.340(11) 6_557
C84 F86 1.340(11) .
C84 F85 1.285(17) .
C47 H47 0.9300 .
C101 H10A 0.9600 .
C101 H10B 0.9600 .
C101 H10C 0.9600 .
F66 C63 1.325(4) .
C129 C135 1.492(10) .
F138 C135 1.310(10) .
C56 H56 0.9300 .
C56 C57 1.371(10) .
C30 H30A 0.9600 .
C30 H30B 0.9600 .
C30 H30C 0.9600 .
C57 C67 1.470(10) .
C57 C63 1.470(10) .
C99 H99 0.9300 .
F65 C63 1.326(4) .
C81 H81 0.9300 .
C81 C80 1.393(15) .
C111 F113 1.371(8) 6_557
C111 F113 1.371(8) .
F64 C63 1.326(4) .
C52 H52A 0.9600 .
C52 H52B 0.9600 .
C52 H52C 0.9600 .
C80 C89 1.542(16) .
F93 C89 1.334(10) .
C89 F93 1.335(10) 6_557
C89 F90 1.456(11) 6_557
C89 F90 1.456(11) .
C89 F92 1.429(13) .
C89 F91 1.370(11) .
C89 F91 1.370(11) 6_557
C67 F70 1.326(4) .
C67 F68 1.326(4) .
C67 F69 1.326(4) .
F90 F90 1.13(2) 6_557
F109 F109 0.63(4) 6_557
F109 C108 1.279(15) 6_557
F109 C108 1.371(8) .
F110 F110 1.51(7) 6_557
F110 C108 1.371(8) .
F110 C108 1.14(3) 6_557
C108 F109 1.279(15) 6_557
C108 F110 1.14(3) 6_557
C108 C108 0.38(7) 6_557
